data_7055067
loop_
_publ_author_name
'Panini, Piyush'
'Chopra, Deepak'

_publ_section_title
;
 Experimental and computational insights into the nature of weak
 intermolecular interactions in trifluoromethyl-substituted isomeric
 crystalline N-methyl-N-phenylbenzamides
;
_journal_issue 11
_journal_name_full 'New J. Chem.'
_journal_page_first 8720
_journal_paper_doi 10.1039/C5NJ01670C
_journal_volume 39
_journal_year 2015
_chemical_formula_moiety 'C16 H11 F6 N O'
_chemical_formula_sum 'C16 H11 F6 N O'
_chemical_formula_weight 347.26
_space_group_IT_number 14
_symmetry_cell_setting monoclinic
_symmetry_Int_Tables_number 14
_symmetry_space_group_name_Hall '-P 2ybc'
_symmetry_space_group_name_H-M 'P 1 21/c 1'
_atom_sites_solution_hydrogens geom
_atom_sites_solution_primary direct
_atom_sites_solution_secondary difmap
_audit_creation_method SHELXL-13
_audit_update_record
;
2014-09-23 deposited with the CCDC.
2015-08-18 downloaded from the CCDC.
;
_cell_angle_alpha 90.00
_cell_angle_beta 115.258(4)
_cell_angle_gamma 90.00
_cell_formula_units_Z 4
_cell_length_a 11.2958(5)
_cell_length_b 14.0246(4)
_cell_length_c 10.4868(3)
_cell_measurement_reflns_used 7498
_cell_measurement_temperature 120(2)
_cell_measurement_theta_max 29.3261
_cell_measurement_theta_min 2.4616
_cell_volume 1502.48(10)
_computing_structure_refinement 'SHELXL-97 (Sheldrick, 1997)'
_computing_structure_solution 'SHELXS-97 (Sheldrick, 1990)'
_diffrn_ambient_temperature 120(2)
_diffrn_measured_fraction_theta_full 1.000
_diffrn_measured_fraction_theta_max 1.000
_diffrn_radiation_monochromator graphite
_diffrn_radiation_source 'fine-focus sealed tube'
_diffrn_radiation_type MoK\a
_diffrn_radiation_wavelength 0.71073
_diffrn_reflns_av_R_equivalents 0.0391
_diffrn_reflns_av_sigmaI/netI 0.0258
_diffrn_reflns_limit_h_max 13
_diffrn_reflns_limit_h_min -13
_diffrn_reflns_limit_k_max 16
_diffrn_reflns_limit_k_min -16
_diffrn_reflns_limit_l_max 12
_diffrn_reflns_limit_l_min -12
_diffrn_reflns_number 14260
_diffrn_reflns_theta_full 25.00
_diffrn_reflns_theta_max 25.00
_diffrn_reflns_theta_min 2.47
_exptl_absorpt_coefficient_mu 0.147
_exptl_absorpt_correction_T_max 0.9542
_exptl_absorpt_correction_T_min 0.9336
_exptl_absorpt_correction_type multi-scan
_exptl_absorpt_process_details
;
CrysAlisPro, Oxford Diffraction Ltd.,
Version 1.171.34.44 (release 25-10-2010 CrysAlis171 .NET)
(compiled Oct 25 2010,18:11:34)
Empirical absorption correction using spherical harmonics,
 implemented in SCALE3 ABSPACK scaling algorithm.
;
_exptl_crystal_colour COLOURLESS
_exptl_crystal_density_diffrn 1.535
_exptl_crystal_density_method 'not measured'
_exptl_crystal_description BLOCK
_exptl_crystal_F_000 704
_exptl_crystal_size_max 0.40
_exptl_crystal_size_mid 0.25
_exptl_crystal_size_min 0.25
_refine_diff_density_max 0.398
_refine_diff_density_min -0.339
_refine_diff_density_rms 0.052
_refine_ls_extinction_method none
_refine_ls_goodness_of_fit_ref 1.066
_refine_ls_hydrogen_treatment constr
_refine_ls_matrix_type full
_refine_ls_number_parameters 250
_refine_ls_number_reflns 2649
_refine_ls_number_restraints 0
_refine_ls_restrained_S_all 1.066
_refine_ls_R_factor_all 0.0499
_refine_ls_R_factor_gt 0.0411
_refine_ls_shift/su_max 0.000
_refine_ls_shift/su_mean 0.000
_refine_ls_structure_factor_coef Fsqd
_refine_ls_weighting_details 'calc w=1/[\s^2^(Fo^2^)+(0.0477P)^2^+0.7788P] where P=(Fo^2^+2Fc^2^)/3'
_refine_ls_weighting_scheme calc
_refine_ls_wR_factor_gt 0.0993
_refine_ls_wR_factor_ref 0.1065
_reflns_number_gt 2238
_reflns_number_total 2649
_reflns_threshold_expression >2sigma(I)
_cod_data_source_file c5nj01670c2.cif
_cod_data_source_block NM23
_cod_depositor_comments
;
The following automatic conversions were performed:

'_symmetry_cell_setting' value 'Monoclinic' changed to 'monoclinic'
according to
/usr/data/users/saulius/crontab/automatic-downloads/rss-feeds/RSC/lib/dictionaries/cif_core.dic
dictionary named 'cif_core.dic' version 2.4.2 from 2011-04-26.

Automatic conversion script
Id: cif_fix_values 3271 2015-04-21 07:52:19Z andrius 

 Adding full bibliography for 7055061--7055069.cif.

The following automatic conversions were performed:

data name '_iucr_refine_instruction_details' was replaced with
'_iucr_refine_instructions_details' as specified in the replacement
file 'data/replacement-values/replacement_tags.lst'.

Automatic conversion script
Id: cif_correct_tags 9268 2022-04-12 08:56:07Z antanas 
;
_cod_original_cell_volume 1502.48(9)
_cod_original_sg_symbol_H-M 'P 21/c'
_cod_database_code 7055067

loop_
_symmetry_equiv_pos_as_xyz
'x, y, z'
'-x, y+1/2, -z+1/2'
'-x, -y, -z'
'x, -y-1/2, z-1/2'

loop_
_atom_site_label
_atom_site_type_symbol
_atom_site_fract_x
_atom_site_fract_y
_atom_site_fract_z
_atom_site_U_iso_or_equiv
_atom_site_adp_type
_atom_site_occupancy
_atom_site_symmetry_multiplicity
_atom_site_calc_flag
_atom_site_refinement_flags
_atom_site_disorder_assembly
_atom_site_disorder_group
F1A F 0.0796(2) 0.45044(12) -0.33040(17) 0.0669(7) Uani 0.930(4) 1 d P A -1
F2A F 0.25422(16) 0.38258(18) -0.30812(19) 0.0682(8) Uani 0.930(4) 1 d P A -1
F3A F 0.1241(2) 0.31267(14) -0.24063(15) 0.0540(6) Uani 0.930(4) 1 d P A -1
F4A F 0.98971(19) 0.2855(2) 0.4454(2) 0.0606(8) Uani 0.911(5) 1 d P B -1
F5A F 0.88196(17) 0.16645(10) 0.3237(3) 0.0539(7) Uani 0.911(5) 1 d P B -1
F6A F 0.88754(17) 0.29536(17) 0.22174(19) 0.0502(6) Uani 0.911(5) 1 d P B -1
F1B F 0.158(2) 0.4442(14) -0.351(2) 0.043(5) Uani 0.070(4) 1 d P A -2
F2B F 0.2538(19) 0.3205(15) -0.259(2) 0.043(5) Uani 0.070(4) 1 d P A -2
F3B F 0.071(2) 0.3610(18) -0.265(2) 0.043(5) Uani 0.070(4) 1 d P A -2
F4B F 0.967(3) 0.318(2) 0.409(3) 0.062(5) Uani 0.089(5) 1 d P B -2
F5B F 0.9243(16) 0.1835(16) 0.423(3) 0.062(5) Uani 0.089(5) 1 d P B -2
F6B F 0.8711(18) 0.243(2) 0.230(3) 0.062(5) Uani 0.089(5) 1 d P B -2
N1 N 0.30145(13) 0.40617(10) 0.26879(15) 0.0229(3) Uani 1 1 d . . .
O1 O 0.41176(13) 0.36857(10) 0.50019(13) 0.0332(3) Uani 1 1 d . . .
C1 C 0.52991(16) 0.35398(12) 0.36187(18) 0.0203(4) Uani 1 1 d . . .
C2 C 0.65031(17) 0.38792(12) 0.45768(18) 0.0243(4) Uani 1 1 d . . .
H2 H 0.6545 0.4317 0.5286 0.029 Uiso 1 1 calc R . .
C3 C 0.76470(17) 0.35867(12) 0.45113(19) 0.0253(4) Uani 1 1 d . . .
H3 H 0.8469 0.3826 0.5166 0.030 Uiso 1 1 calc R . .
C4 C 0.75793(17) 0.29409(12) 0.34802(18) 0.0226(4) Uani 1 1 d . B .
C5 C 0.63788(17) 0.26063(12) 0.25070(18) 0.0225(4) Uani 1 1 d . . .
H5 H 0.6340 0.2172 0.1795 0.027 Uiso 1 1 calc R . .
C6 C 0.52361(17) 0.29028(12) 0.25692(18) 0.0211(4) Uani 1 1 d . . .
H6 H 0.4413 0.2674 0.1901 0.025 Uiso 1 1 calc R . .
C7 C 0.30891(16) 0.44486(12) 0.14594(18) 0.0206(4) Uani 1 1 d . . .
C8 C 0.24026(16) 0.40200(12) 0.01552(19) 0.0228(4) Uani 1 1 d . . .
H8 H 0.1888 0.3467 0.0072 0.027 Uiso 1 1 calc R . .
C9 C 0.24779(16) 0.44087(12) -0.10225(18) 0.0228(4) Uani 1 1 d . A .
C10 C 0.32124(18) 0.52225(13) -0.09102(19) 0.0269(4) Uani 1 1 d . . .
H10 H 0.3260 0.5484 -0.1723 0.032 Uiso 1 1 calc R . .
C11 C 0.38730(18) 0.56512(13) 0.0386(2) 0.0290(4) Uani 1 1 d . . .
H11 H 0.4367 0.6214 0.0464 0.035 Uiso 1 1 calc R . .
C12 C 0.38199(17) 0.52641(12) 0.15763(19) 0.0246(4) Uani 1 1 d . . .
H12 H 0.4283 0.5557 0.2470 0.030 Uiso 1 1 calc R . .
C13 C 0.40988(17) 0.37834(12) 0.38342(18) 0.0231(4) Uani 1 1 d . . .
C14 C 0.17628(17) 0.41702(14) 0.2788(2) 0.0299(4) Uani 1 1 d . . .
H14A H 0.1842 0.3905 0.3685 0.045 Uiso 1 1 calc R . .
H14B H 0.1075 0.3830 0.2006 0.045 Uiso 1 1 calc R . .
H14C H 0.1537 0.4848 0.2740 0.045 Uiso 1 1 calc R . .
C15 C 0.17777(18) 0.39592(14) -0.2436(2) 0.0298(4) Uani 1 1 d . . .
C16 C 0.87920(19) 0.26082(14) 0.3379(2) 0.0295(4) Uani 1 1 d . . .

loop_
_atom_site_aniso_label
_atom_site_aniso_U_11
_atom_site_aniso_U_22
_atom_site_aniso_U_33
_atom_site_aniso_U_23
_atom_site_aniso_U_13
_atom_site_aniso_U_12
F1A 0.0615(12) 0.0640(11) 0.0337(9) -0.0053(7) -0.0197(8) 0.0124(9)
F2A 0.0543(10) 0.119(2) 0.0456(10) -0.0444(12) 0.0349(8) -0.0352(11)
F3A 0.0835(13) 0.0441(10) 0.0291(8) -0.0101(7) 0.0189(8) -0.0327(9)
F4A 0.0200(9) 0.101(2) 0.0443(13) -0.0325(11) -0.0017(8) 0.0138(9)
F5A 0.0494(10) 0.0296(8) 0.0947(19) -0.0039(9) 0.0422(11) 0.0082(7)
F6A 0.0443(9) 0.0692(14) 0.0519(10) 0.0196(10) 0.0346(8) 0.0166(9)
F1B 0.052(8) 0.039(8) 0.038(7) -0.007(5) 0.019(6) -0.009(6)
F2B 0.052(8) 0.039(8) 0.038(7) -0.007(5) 0.019(6) -0.009(6)
F3B 0.052(8) 0.039(8) 0.038(7) -0.007(5) 0.019(6) -0.009(6)
F4B 0.029(6) 0.090(12) 0.063(10) 0.000(8) 0.017(6) 0.016(6)
F5B 0.029(6) 0.090(12) 0.063(10) 0.000(8) 0.017(6) 0.016(6)
F6B 0.029(6) 0.090(12) 0.063(10) 0.000(8) 0.017(6) 0.016(6)
N1 0.0212(7) 0.0295(8) 0.0191(8) 0.0027(6) 0.0096(6) 0.0005(6)
O1 0.0347(7) 0.0474(8) 0.0206(7) 0.0059(6) 0.0147(6) 0.0076(6)
C1 0.0255(9) 0.0196(8) 0.0157(9) 0.0046(7) 0.0087(7) 0.0022(7)
C2 0.0296(9) 0.0253(9) 0.0173(9) -0.0021(7) 0.0094(8) 0.0003(7)
C3 0.0237(9) 0.0282(10) 0.0197(9) 0.0001(7) 0.0052(7) -0.0020(7)
C4 0.0250(9) 0.0226(9) 0.0190(9) 0.0035(7) 0.0083(8) 0.0021(7)
C5 0.0284(9) 0.0192(9) 0.0192(9) 0.0001(7) 0.0097(8) 0.0009(7)
C6 0.0233(9) 0.0198(8) 0.0171(9) 0.0021(7) 0.0057(7) -0.0010(7)
C7 0.0194(8) 0.0235(9) 0.0194(9) 0.0035(7) 0.0087(7) 0.0047(7)
C8 0.0184(8) 0.0249(9) 0.0237(10) 0.0011(7) 0.0074(7) -0.0017(7)
C9 0.0201(8) 0.0263(9) 0.0200(9) 0.0012(7) 0.0068(7) 0.0025(7)
C10 0.0319(10) 0.0253(9) 0.0236(10) 0.0054(8) 0.0119(8) 0.0013(8)
C11 0.0358(10) 0.0230(9) 0.0273(10) 0.0013(8) 0.0127(9) -0.0056(8)
C12 0.0273(9) 0.0219(9) 0.0216(10) -0.0014(7) 0.0076(8) 0.0010(7)
C13 0.0293(9) 0.0211(9) 0.0195(9) 0.0001(7) 0.0110(8) 0.0000(7)
C14 0.0244(9) 0.0389(11) 0.0287(11) 0.0007(8) 0.0136(8) -0.0002(8)
C15 0.0275(10) 0.0367(11) 0.0225(10) 0.0014(8) 0.0082(8) -0.0042(8)
C16 0.0260(10) 0.0335(11) 0.0261(11) -0.0051(9) 0.0084(9) 0.0010(8)

loop_
_atom_type_symbol
_atom_type_description
_atom_type_scat_dispersion_real
_atom_type_scat_dispersion_imag
_atom_type_scat_source
C C 0.0033 0.0016 'International Tables Vol C Tables 4.2.6.8 and 6.1.1.4'
H H 0.0000 0.0000 'International Tables Vol C Tables 4.2.6.8 and 6.1.1.4'
N N 0.0061 0.0033 'International Tables Vol C Tables 4.2.6.8 and 6.1.1.4'
O O 0.0106 0.0060 'International Tables Vol C Tables 4.2.6.8 and 6.1.1.4'
F F 0.0171 0.0103 'International Tables Vol C Tables 4.2.6.8 and 6.1.1.4'

loop_
_geom_angle_atom_site_label_1
_geom_angle_atom_site_label_2
_geom_angle_atom_site_label_3
_geom_angle
C13 N1 C7 121.89(14)
C13 N1 C14 119.92(14)
C7 N1 C14 116.89(14)
C2 C1 C6 119.72(16)
C2 C1 C13 118.77(15)
C6 C1 C13 121.16(15)
C3 C2 C1 120.67(16)
C3 C2 H2 119.7
C1 C2 H2 119.7
C2 C3 C4 119.32(16)
C2 C3 H3 120.3
C4 C3 H3 120.3
C5 C4 C3 120.43(16)
C5 C4 C16 118.76(16)
C3 C4 C16 120.81(16)
C6 C5 C4 120.19(16)
C6 C5 H5 119.9
C4 C5 H5 119.9
C5 C6 C1 119.66(16)
C5 C6 H6 120.2
C1 C6 H6 120.2
C12 C7 C8 120.39(16)
C12 C7 N1 119.64(16)
C8 C7 N1 119.95(15)
C9 C8 C7 119.14(16)
C9 C8 H8 120.4
C7 C8 H8 120.4
C8 C9 C10 120.69(16)
C8 C9 C15 120.79(16)
C10 C9 C15 118.51(16)
C11 C10 C9 119.69(17)
C11 C10 H10 120.2
C9 C10 H10 120.2
C10 C11 C12 120.28(17)
C10 C11 H11 119.9
C12 C11 H11 119.9
C7 C12 C11 119.81(17)
C7 C12 H12 120.1
C11 C12 H12 120.1
O1 C13 N1 122.86(16)
O1 C13 C1 119.51(16)
N1 C13 C1 117.55(15)
N1 C14 H14A 109.5
N1 C14 H14B 109.5
H14A C14 H14B 109.5
N1 C14 H14C 109.5
H14A C14 H14C 109.5
H14B C14 H14C 109.5
F3B C15 F1B 105.2(14)
F3B C15 F2A 130.8(10)
F1B C15 F3A 126.3(9)
F2A C15 F3A 107.09(18)
F2A C15 F1A 105.48(19)
F3A C15 F1A 105.43(17)
F3B C15 F2B 106.0(13)
F1B C15 F2B 100.8(13)
F1A C15 F2B 135.8(8)
F3B C15 C9 114.5(9)
F1B C15 C9 118.8(8)
F2A C15 C9 112.64(15)
F3A C15 C9 113.86(16)
F1A C15 C9 111.72(17)
F2B C15 C9 109.9(8)
F6B C16 F4B 116.8(18)
F6B C16 F4A 123.9(10)
F4B C16 F5A 131.0(12)
F4A C16 F5A 107.28(18)
F4A C16 F6A 105.7(2)
F5A C16 F6A 103.94(19)
F6B C16 F5B 109.2(14)
F4B C16 F5B 98.1(14)
F6A C16 F5B 136.8(9)
F6B C16 C4 117.3(9)
F4B C16 C4 105.9(12)
F4A C16 C4 114.76(19)
F5A C16 C4 112.58(16)
F6A C16 C4 111.77(16)
F5B C16 C4 107.5(7)

loop_
_geom_bond_atom_site_label_1
_geom_bond_atom_site_label_2
_geom_bond_distance
F1A C15 1.335(2)
F2A C15 1.318(2)
F3A C15 1.322(2)
F4A C16 1.322(3)
F5A C16 1.334(3)
F6A C16 1.351(3)
F1B C15 1.246(19)
F2B C15 1.416(19)
F3B C15 1.23(2)
F4B C16 1.24(3)
F5B C16 1.36(2)
F6B C16 1.13(2)
N1 C13 1.357(2)
N1 C7 1.433(2)
N1 C14 1.470(2)
O1 C13 1.223(2)
C1 C2 1.385(2)
C1 C6 1.396(2)
C1 C13 1.506(2)
C2 C3 1.385(2)
C2 H2 0.9500
C3 C4 1.387(3)
C3 H3 0.9500
C4 C5 1.386(2)
C4 C16 1.493(3)
C5 C6 1.384(2)
C5 H5 0.9500
C6 H6 0.9500
C7 C12 1.385(2)
C7 C8 1.389(2)
C8 C9 1.385(2)
C8 H8 0.9500
C9 C10 1.386(3)
C9 C15 1.490(3)
C10 C11 1.379(3)
C10 H10 0.9500
C11 C12 1.386(3)
C11 H11 0.9500
C12 H12 0.9500
C14 H14A 0.9800
C14 H14B 0.9800
C14 H14C 0.9800

loop_
_geom_torsion_atom_site_label_1
_geom_torsion_atom_site_label_2
_geom_torsion_atom_site_label_3
_geom_torsion_atom_site_label_4
_geom_torsion
C6 C1 C2 C3 -0.5(3)
C13 C1 C2 C3 172.75(15)
C1 C2 C3 C4 -0.5(3)
C2 C3 C4 C5 1.3(3)
C2 C3 C4 C16 -179.88(17)
C3 C4 C5 C6 -1.0(3)
C16 C4 C5 C6 -179.83(16)
C4 C5 C6 C1 -0.1(3)
C2 C1 C6 C5 0.9(2)
C13 C1 C6 C5 -172.26(15)
C13 N1 C7 C12 -58.9(2)
C14 N1 C7 C12 108.01(18)
C13 N1 C7 C8 122.74(18)
C14 N1 C7 C8 -70.3(2)
C12 C7 C8 C9 1.2(2)
N1 C7 C8 C9 179.47(15)
C7 C8 C9 C10 -0.9(3)
C7 C8 C9 C15 178.78(16)
C8 C9 C10 C11 -0.1(3)
C15 C9 C10 C11 -179.83(17)
C9 C10 C11 C12 0.9(3)
C8 C7 C12 C11 -0.4(3)
N1 C7 C12 C11 -178.71(15)
C10 C11 C12 C7 -0.7(3)
C7 N1 C13 O1 160.67(17)
C14 N1 C13 O1 -5.9(3)
C7 N1 C13 C1 -22.5(2)
C14 N1 C13 C1 170.90(15)
C2 C1 C13 O1 -47.3(2)
C6 C1 C13 O1 125.85(19)
C2 C1 C13 N1 135.75(17)
C6 C1 C13 N1 -51.1(2)
C8 C9 C15 F3B 35.9(14)
C10 C9 C15 F3B -144.4(14)
C8 C9 C15 F1B 161.4(14)
C10 C9 C15 F1B -18.9(14)
C8 C9 C15 F2A -129.8(2)
C10 C9 C15 F2A 49.9(3)
C8 C9 C15 F3A -7.6(3)
C10 C9 C15 F3A 172.05(19)
C8 C9 C15 F1A 111.7(2)
C10 C9 C15 F1A -68.7(2)
C8 C9 C15 F2B -83.3(11)
C10 C9 C15 F2B 96.4(11)
C5 C4 C16 F6B 30.4(18)
C3 C4 C16 F6B -148.4(17)
C5 C4 C16 F4B 162.9(14)
C3 C4 C16 F4B -15.9(15)
C5 C4 C16 F4A -171.1(2)
C3 C4 C16 F4A 10.0(3)
C5 C4 C16 F5A -48.1(3)
C3 C4 C16 F5A 133.1(2)
C5 C4 C16 F6A 68.5(2)
C3 C4 C16 F6A -110.3(2)
C5 C4 C16 F5B -93.1(12)
C3 C4 C16 F5B 88.1(12)
